data_7116233
loop_
_publ_author_name
'Feng, Xian'
'Wang, Jian-Jun'
'Xun, Zhan'
'Zhang, Juan-Juan'
'Huang, Zhi-Bin'
'Shi, Da-Qing'

_publ_section_title
;
 Highly selective synthesis of functionalized polyhydroisoquinoline
 derivatives via a three-component domino reaction.
;
_journal_issue 8
_journal_name_full 'Chemical communications (Cambridge, England)'
_journal_page_first 1528
_journal_page_last 1531
_journal_paper_doi 10.1039/c4cc08900f
_journal_volume 51
_journal_year 2015
_chemical_formula_sum 'C24 H23 N3 O4'
_chemical_formula_weight 417.45
_chemical_name_systematic
; 
 ? 
;
_space_group_IT_number 4
_symmetry_cell_setting monoclinic
_symmetry_space_group_name_Hall 'P 2yb'
_symmetry_space_group_name_H-M 'P 1 21 1'
_atom_sites_solution_hydrogens geom
_atom_sites_solution_primary direct
_atom_sites_solution_secondary difmap
_audit_creation_method SHELXL-97
_audit_update_record
;
2014-10-10 deposited with the CCDC.
2014-12-02 downloaded from the CCDC.
;
_cell_angle_alpha 90.00
_cell_angle_beta 106.143(2)
_cell_angle_gamma 90.00
_cell_formula_units_Z 2
_cell_length_a 6.8289(7)
_cell_length_b 13.5136(12)
_cell_length_c 12.1421(11)
_cell_measurement_reflns_used 666
_cell_measurement_temperature 298(2)
_cell_measurement_theta_max 18.068
_cell_measurement_theta_min 3.015
_cell_volume 1076.33(18)
_computing_cell_refinement 'Bruker SMART'
_computing_data_collection 'Bruker SMART'
_computing_data_reduction 'Bruker SHELXTL'
_computing_molecular_graphics 'Bruker SHELXTL'
_computing_publication_material 'Bruker SHELXTL'
_computing_structure_refinement 'SHELXL-97 (Sheldrick, 1997)'
_computing_structure_solution 'SHELXS-97 (Sheldrick, 1990)'
_diffrn_ambient_temperature 298(2)
_diffrn_measured_fraction_theta_full 0.998
_diffrn_measured_fraction_theta_max 0.998
_diffrn_measurement_device_type 'CCD area detector'
_diffrn_measurement_method 'phi and omega scans'
_diffrn_radiation_monochromator graphite
_diffrn_radiation_source 'fine-focus sealed tube'
_diffrn_radiation_type MoK\a
_diffrn_radiation_wavelength 0.71073
_diffrn_reflns_av_R_equivalents 0.0651
_diffrn_reflns_av_sigmaI/netI 0.1190
_diffrn_reflns_limit_h_max 8
_diffrn_reflns_limit_h_min -6
_diffrn_reflns_limit_k_max 16
_diffrn_reflns_limit_k_min -14
_diffrn_reflns_limit_l_max 13
_diffrn_reflns_limit_l_min -14
_diffrn_reflns_number 5526
_diffrn_reflns_theta_full 25.02
_diffrn_reflns_theta_max 25.02
_diffrn_reflns_theta_min 3.01
_exptl_absorpt_coefficient_mu 0.089
_exptl_absorpt_correction_T_max 0.9894
_exptl_absorpt_correction_T_min 0.9764
_exptl_absorpt_correction_type multi-scan
_exptl_absorpt_process_details sadabs
_exptl_crystal_density_diffrn 1.288
_exptl_crystal_density_method 'not measured'
_exptl_crystal_F_000 440
_exptl_crystal_size_max 0.27
_exptl_crystal_size_mid 0.25
_exptl_crystal_size_min 0.12
_refine_diff_density_max 0.155
_refine_diff_density_min -0.140
_refine_diff_density_rms 0.036
_refine_ls_abs_structure_details 'Flack H D (1983), Acta Cryst. A39, 876-881'
_refine_ls_abs_structure_Flack 0.1(18)
_refine_ls_extinction_method none
_refine_ls_goodness_of_fit_ref 0.908
_refine_ls_hydrogen_treatment mixed
_refine_ls_matrix_type full
_refine_ls_number_parameters 282
_refine_ls_number_reflns 3310
_refine_ls_number_restraints 1
_refine_ls_restrained_S_all 0.908
_refine_ls_R_factor_all 0.1146
_refine_ls_R_factor_gt 0.0544
_refine_ls_shift/su_max 0.000
_refine_ls_shift/su_mean 0.000
_refine_ls_structure_factor_coef Fsqd
_refine_ls_weighting_details 'calc w=1/[\s^2^(Fo^2^)+(0.0003P)^2^+0.0000P] where P=(Fo^2^+2Fc^2^)/3'
_refine_ls_weighting_scheme calc
_refine_ls_wR_factor_gt 0.0710
_refine_ls_wR_factor_ref 0.0817
_reflns_number_gt 1676
_reflns_number_total 3310
_reflns_threshold_expression >2sigma(I)
_cod_data_source_file c4cc08900f2.cif
_cod_data_source_block 131221f
_cod_depositor_comments
;
The following automatic conversions were performed:

'_symmetry_cell_setting' value 'Monoclinic' changed to 'monoclinic'
according to
/usr/data/users/saulius/crontab/automatic-downloads/rss-feeds/RSC/lib/dictionaries/cif_core.dic
dictionary named 'cif_core.dic' version 2.4.2 from 2011-04-26.

Automatic conversion script
Id: cif_fix_values 2935 2014-11-11 08:27:57Z andrius 

 Adding full bibliography for 7116233--7116234.cif.
;
_cod_original_sg_symbol_H-M P2(1)
_cod_database_code 7116233

loop_
_symmetry_equiv_pos_as_xyz
'x, y, z'
'-x, y+1/2, -z'

loop_
_atom_site_label
_atom_site_type_symbol
_atom_site_fract_x
_atom_site_fract_y
_atom_site_fract_z
_atom_site_U_iso_or_equiv
_atom_site_adp_type
_atom_site_occupancy
_atom_site_symmetry_multiplicity
_atom_site_calc_flag
_atom_site_refinement_flags
N1 N 0.8470(6) 0.5799(2) 0.4712(3) 0.0506(10) Uani 1 1 d .
H1 H 0.9413 0.5445 0.5154 0.061 Uiso 1 1 calc R
N2 N 1.0089(6) 0.7265(2) 0.5573(3) 0.0498(10) Uani 1 1 d .
N3 N 0.8395(7) 0.7397(3) 0.1994(4) 0.0751(14) Uani 1 1 d .
O1 O 0.6844(5) 0.4390(2) 0.3956(3) 0.0717(10) Uani 1 1 d .
O2 O 0.9123(5) 0.9010(2) 0.4386(3) 0.0619(9) Uani 1 1 d .
H2 H 1.0018 0.8715 0.4865 0.093 Uiso 1 1 calc R
O3 O 0.2352(5) 0.5536(2) 0.3975(3) 0.0700(10) Uani 1 1 d .
O4 O 1.5294(6) 0.5609(3) 0.9514(3) 0.0845(11) Uani 1 1 d .
C1 C 0.6867(8) 0.5299(3) 0.3995(4) 0.0511(13) Uani 1 1 d .
C2 C 0.5140(7) 0.5905(3) 0.3248(3) 0.0422(11) Uani 1 1 d .
H2A H 0.5305 0.5910 0.2472 0.051 Uiso 1 1 calc R
C3 C 0.5094(6) 0.6984(3) 0.3628(4) 0.0431(12) Uani 1 1 d .
H3 H 0.4687 0.6986 0.4341 0.052 Uiso 1 1 calc R
C4 C 0.3539(7) 0.7598(3) 0.2749(4) 0.0609(14) Uani 1 1 d .
H4A H 0.2198 0.7304 0.2617 0.073 Uiso 1 1 calc R
H4B H 0.3890 0.7598 0.2027 0.073 Uiso 1 1 calc R
C5 C 0.3493(8) 0.8663(3) 0.3170(4) 0.0683(15) Uani 1 1 d .
H5A H 0.2533 0.9049 0.2591 0.082 Uiso 1 1 calc R
H5B H 0.3047 0.8668 0.3862 0.082 Uiso 1 1 calc R
C6 C 0.5607(8) 0.9121(3) 0.3415(4) 0.0635(15) Uani 1 1 d .
H6A H 0.5990 0.9164 0.2705 0.076 Uiso 1 1 calc R
H6B H 0.5564 0.9788 0.3703 0.076 Uiso 1 1 calc R
C7 C 0.7201(7) 0.8537(3) 0.4274(4) 0.0487(12) Uani 1 1 d .
H7 H 0.6894 0.8554 0.5015 0.058 Uiso 1 1 calc R
C8 C 0.7248(7) 0.7446(3) 0.3889(3) 0.0401(11) Uani 1 1 d .
C9 C 0.8727(7) 0.6833(3) 0.4797(4) 0.0438(12) Uani 1 1 d .
C10 C 0.3120(7) 0.5367(3) 0.3192(4) 0.0473(12) Uani 1 1 d .
C11 C 0.2229(7) 0.4646(3) 0.2285(4) 0.0501(13) Uani 1 1 d .
C12 C 0.0453(8) 0.4142(3) 0.2321(4) 0.0647(15) Uani 1 1 d .
H12 H -0.0077 0.4243 0.2939 0.078 Uiso 1 1 calc R
C13 C -0.0532(9) 0.3496(4) 0.1454(5) 0.0773(17) Uani 1 1 d .
H13 H -0.1735 0.3186 0.1479 0.093 Uiso 1 1 calc R
C14 C 0.0292(10) 0.3319(4) 0.0558(5) 0.0781(19) Uani 1 1 d .
H14 H -0.0350 0.2876 -0.0016 0.094 Uiso 1 1 calc R
C15 C 0.2057(10) 0.3789(4) 0.0499(4) 0.0766(17) Uani 1 1 d .
H15 H 0.2597 0.3667 -0.0112 0.092 Uiso 1 1 calc R
C16 C 0.3016(8) 0.4445(4) 0.1358(4) 0.0643(14) Uani 1 1 d .
H16 H 0.4207 0.4759 0.1319 0.077 Uiso 1 1 calc R
C17 C 0.7946(7) 0.7425(3) 0.2831(4) 0.0504(13) Uani 1 1 d .
C18 C 1.1406(8) 0.6774(3) 0.6538(4) 0.0504(13) Uani 1 1 d .
C19 C 1.3451(8) 0.7049(3) 0.6858(4) 0.0565(14) Uani 1 1 d .
H19 H 1.3921 0.7497 0.6408 0.068 Uiso 1 1 calc R
C20 C 1.4802(8) 0.6664(3) 0.7840(4) 0.0567(13) Uani 1 1 d .
H20 H 1.6173 0.6838 0.8032 0.068 Uiso 1 1 calc R
C21 C 1.4105(9) 0.6025(3) 0.8526(4) 0.0574(14) Uani 1 1 d .
C22 C 1.2069(8) 0.5779(4) 0.8241(4) 0.0627(14) Uani 1 1 d .
H22 H 1.1590 0.5364 0.8720 0.075 Uiso 1 1 calc R
C23 C 1.0732(8) 0.6139(3) 0.7254(4) 0.0588(14) Uani 1 1 d .
H23 H 0.9366 0.5956 0.7065 0.071 Uiso 1 1 calc R
C24 C 1.7441(9) 0.5738(4) 0.9783(4) 0.094(2) Uani 1 1 d .
H24A H 1.7935 0.5450 0.9188 0.141 Uiso 1 1 calc R
H24B H 1.8080 0.5418 1.0499 0.141 Uiso 1 1 calc R
H24C H 1.7757 0.6431 0.9843 0.141 Uiso 1 1 calc R

loop_
_atom_site_aniso_label
_atom_site_aniso_U_11
_atom_site_aniso_U_22
_atom_site_aniso_U_33
_atom_site_aniso_U_23
_atom_site_aniso_U_13
_atom_site_aniso_U_12
N1 0.047(3) 0.038(3) 0.060(2) 0.000(2) 0.003(2) 0.006(2)
N2 0.046(3) 0.039(2) 0.053(2) -0.001(2) -0.003(2) -0.001(2)
N3 0.054(3) 0.108(4) 0.064(3) -0.002(3) 0.016(3) -0.006(3)
O1 0.062(3) 0.043(2) 0.098(2) -0.009(2) 0.002(2) 0.0005(19)
O2 0.049(2) 0.047(2) 0.081(2) 0.0061(17) 0.003(2) -0.0054(18)
O3 0.067(3) 0.079(2) 0.077(2) -0.015(2) 0.041(2) -0.022(2)
O4 0.070(3) 0.104(3) 0.071(2) 0.028(2) 0.005(2) 0.009(3)
C1 0.049(3) 0.044(3) 0.059(3) -0.006(3) 0.014(3) 0.000(3)
C2 0.038(3) 0.042(3) 0.046(2) 0.001(2) 0.010(2) -0.002(2)
C3 0.037(3) 0.036(3) 0.056(3) 0.004(2) 0.013(3) 0.001(2)
C4 0.037(3) 0.048(3) 0.089(4) 0.002(3) 0.003(3) -0.005(3)
C5 0.044(3) 0.055(3) 0.100(4) 0.012(3) 0.010(3) 0.012(3)
C6 0.060(4) 0.037(3) 0.087(3) 0.006(3) 0.010(3) 0.009(3)
C7 0.042(3) 0.041(3) 0.062(3) 0.001(2) 0.012(3) -0.003(2)
C8 0.039(3) 0.033(3) 0.046(3) 0.000(2) 0.010(2) -0.004(2)
C9 0.040(3) 0.039(3) 0.055(3) 0.001(3) 0.017(3) 0.001(2)
C10 0.044(3) 0.041(3) 0.054(3) 0.007(2) 0.009(3) -0.005(2)
C11 0.053(3) 0.043(3) 0.054(3) 0.004(2) 0.014(3) -0.011(3)
C12 0.063(4) 0.059(4) 0.066(3) 0.016(3) 0.008(3) -0.014(3)
C13 0.065(4) 0.069(4) 0.085(4) 0.008(4) -0.002(4) -0.022(3)
C14 0.093(5) 0.049(4) 0.070(4) 0.000(3) -0.014(4) -0.009(4)
C15 0.091(5) 0.064(4) 0.072(4) -0.009(3) 0.018(4) -0.014(4)
C16 0.065(4) 0.064(4) 0.065(3) -0.004(3) 0.021(3) -0.016(3)
C17 0.040(3) 0.050(3) 0.056(3) 0.002(3) 0.006(3) 0.000(3)
C18 0.053(4) 0.045(3) 0.048(3) 0.002(2) 0.005(3) 0.001(3)
C19 0.057(4) 0.051(3) 0.055(3) 0.000(3) 0.005(3) -0.011(3)
C20 0.049(3) 0.058(3) 0.054(3) 0.006(3) 0.001(3) 0.004(3)
C21 0.057(4) 0.058(3) 0.050(3) 0.010(3) 0.003(3) 0.008(3)
C22 0.062(4) 0.072(4) 0.056(3) 0.018(3) 0.018(3) 0.004(3)
C23 0.047(3) 0.064(3) 0.063(3) 0.003(3) 0.011(3) -0.005(3)
C24 0.081(5) 0.099(5) 0.081(4) 0.023(4) -0.011(4) 0.007(4)

loop_
_atom_type_symbol
_atom_type_description
_atom_type_scat_dispersion_real
_atom_type_scat_dispersion_imag
_atom_type_scat_source
C C 0.0033 0.0016 'International Tables Vol C Tables 4.2.6.8 and 6.1.1.4'
H H 0.0000 0.0000 'International Tables Vol C Tables 4.2.6.8 and 6.1.1.4'
O O 0.0106 0.0060 'International Tables Vol C Tables 4.2.6.8 and 6.1.1.4'
N N 0.0061 0.0033 'International Tables Vol C Tables 4.2.6.8 and 6.1.1.4'

loop_
_geom_angle_atom_site_label_1
_geom_angle_atom_site_label_2
_geom_angle_atom_site_label_3
_geom_angle
C1 N1 C9 126.6(4)
C1 N1 H1 116.7
C9 N1 H1 116.7
C9 N2 C18 124.1(4)
C7 O2 H2 109.5
C21 O4 C24 118.3(4)
O1 C1 N1 121.1(5)
O1 C1 C2 121.2(4)
N1 C1 C2 117.7(4)
C1 C2 C3 114.4(3)
C1 C2 C10 108.0(3)
C3 C2 C10 111.6(4)
C1 C2 H2A 107.5
C3 C2 H2A 107.5
C10 C2 H2A 107.5
C4 C3 C2 112.1(4)
C4 C3 C8 111.2(3)
C2 C3 C8 110.3(3)
C4 C3 H3 107.7
C2 C3 H3 107.7
C8 C3 H3 107.7
C3 C4 C5 110.7(4)
C3 C4 H4A 109.5
C5 C4 H4A 109.5
C3 C4 H4B 109.5
C5 C4 H4B 109.5
H4A C4 H4B 108.1
C6 C5 C4 110.0(4)
C6 C5 H5A 109.7
C4 C5 H5A 109.7
C6 C5 H5B 109.7
C4 C5 H5B 109.7
H5A C5 H5B 108.2
C7 C6 C5 112.8(4)
C7 C6 H6A 109.0
C5 C6 H6A 109.0
C7 C6 H6B 109.0
C5 C6 H6B 109.0
H6A C6 H6B 107.8
O2 C7 C6 107.5(4)
O2 C7 C8 111.0(4)
C6 C7 C8 111.2(4)
O2 C7 H7 109.1
C6 C7 H7 109.1
C8 C7 H7 109.1
C17 C8 C9 107.9(4)
C17 C8 C3 109.2(4)
C9 C8 C3 109.4(3)
C17 C8 C7 108.4(4)
C9 C8 C7 111.5(4)
C3 C8 C7 110.3(3)
N2 C9 N1 124.2(4)
N2 C9 C8 119.5(4)
N1 C9 C8 116.3(4)
O3 C10 C11 121.8(4)
O3 C10 C2 116.5(4)
C11 C10 C2 121.6(4)
C16 C11 C12 117.4(4)
C16 C11 C10 123.9(4)
C12 C11 C10 118.7(4)
C13 C12 C11 121.5(5)
C13 C12 H12 119.2
C11 C12 H12 119.2
C14 C13 C12 119.3(5)
C14 C13 H13 120.4
C12 C13 H13 120.4
C13 C14 C15 121.0(5)
C13 C14 H14 119.5
C15 C14 H14 119.5
C14 C15 C16 119.4(5)
C14 C15 H15 120.3
C16 C15 H15 120.3
C15 C16 C11 121.4(5)
C15 C16 H16 119.3
C11 C16 H16 119.3
N3 C17 C8 176.9(5)
C23 C18 C19 118.2(4)
C23 C18 N2 124.0(5)
C19 C18 N2 117.3(4)
C20 C19 C18 120.9(5)
C20 C19 H19 119.5
C18 C19 H19 119.5
C21 C20 C19 119.8(5)
C21 C20 H20 120.1
C19 C20 H20 120.1
O4 C21 C20 124.7(5)
O4 C21 C22 115.6(5)
C20 C21 C22 119.7(5)
C21 C22 C23 120.8(5)
C21 C22 H22 119.6
C23 C22 H22 119.6
C22 C23 C18 120.6(5)
C22 C23 H23 119.7
C18 C23 H23 119.7
O4 C24 H24A 109.5
O4 C24 H24B 109.5
H24A C24 H24B 109.5
O4 C24 H24C 109.5
H24A C24 H24C 109.5
H24B C24 H24C 109.5

loop_
_geom_bond_atom_site_label_1
_geom_bond_atom_site_label_2
_geom_bond_distance
N1 C1 1.372(5)
N1 C9 1.409(5)
N1 H1 0.8600
N2 C9 1.268(5)
N2 C18 1.427(5)
N3 C17 1.141(5)
O1 C1 1.229(5)
O2 C7 1.432(5)
O2 H2 0.8200
O3 C10 1.228(4)
O4 C21 1.368(5)
O4 C24 1.421(6)
C1 C2 1.513(6)
C2 C3 1.532(5)
C2 C10 1.544(6)
C2 H2A 0.9800
C3 C4 1.525(5)
C3 C8 1.547(5)
C3 H3 0.9800
C4 C5 1.530(5)
C4 H4A 0.9700
C4 H4B 0.9700
C5 C6 1.522(6)
C5 H5A 0.9700
C5 H5B 0.9700
C6 C7 1.504(5)
C6 H6A 0.9700
C6 H6B 0.9700
C7 C8 1.551(6)
C7 H7 0.9800
C8 C17 1.490(5)
C8 C9 1.516(5)
C10 C11 1.470(6)
C11 C16 1.401(5)
C11 C12 1.401(6)
C12 C13 1.389(6)
C12 H12 0.9300
C13 C14 1.379(7)
C13 H13 0.9300
C14 C15 1.382(7)
C14 H14 0.9300
C15 C16 1.387(6)
C15 H15 0.9300
C16 H16 0.9300
C18 C23 1.387(5)
C18 C19 1.392(6)
C19 C20 1.390(6)
C19 H19 0.9300
C20 C21 1.373(5)
C20 H20 0.9300
C21 C22 1.377(7)
C22 C23 1.378(6)
C22 H22 0.9300
C23 H23 0.9300
C24 H24A 0.9600
C24 H24B 0.9600
C24 H24C 0.9600

loop_
_geom_torsion_atom_site_label_1
_geom_torsion_atom_site_label_2
_geom_torsion_atom_site_label_3
_geom_torsion_atom_site_label_4
_geom_torsion
C9 N1 C1 O1 176.7(4)
C9 N1 C1 C2 -2.8(6)
O1 C1 C2 C3 163.7(4)
N1 C1 C2 C3 -16.8(5)
O1 C1 C2 C10 38.7(6)
N1 C1 C2 C10 -141.8(4)
C1 C2 C3 C4 171.1(4)
C10 C2 C3 C4 -65.8(4)
C1 C2 C3 C8 46.7(5)
C10 C2 C3 C8 169.7(3)
C2 C3 C4 C5 178.5(4)
C8 C3 C4 C5 -57.5(5)
C3 C4 C5 C6 57.4(5)
C4 C5 C6 C7 -57.1(5)
C5 C6 C7 O2 177.1(4)
C5 C6 C7 C8 55.4(5)
C4 C3 C8 C17 -64.0(4)
C2 C3 C8 C17 60.9(4)
C4 C3 C8 C9 178.0(4)
C2 C3 C8 C9 -57.0(4)
C4 C3 C8 C7 55.0(4)
C2 C3 C8 C7 -180.0(3)
O2 C7 C8 C17 -53.5(5)
C6 C7 C8 C17 66.1(5)
O2 C7 C8 C9 65.2(4)
C6 C7 C8 C9 -175.3(4)
O2 C7 C8 C3 -173.1(3)
C6 C7 C8 C3 -53.5(5)
C18 N2 C9 N1 -7.2(7)
C18 N2 C9 C8 172.6(4)
C1 N1 C9 N2 170.3(4)
C1 N1 C9 C8 -9.5(6)
C17 C8 C9 N2 100.7(5)
C3 C8 C9 N2 -140.5(4)
C7 C8 C9 N2 -18.3(6)
C17 C8 C9 N1 -79.5(5)
C3 C8 C9 N1 39.3(5)
C7 C8 C9 N1 161.5(3)
C1 C2 C10 O3 85.2(5)
C3 C2 C10 O3 -41.4(5)
C1 C2 C10 C11 -91.4(5)
C3 C2 C10 C11 142.0(4)
O3 C10 C11 C16 178.3(4)
C2 C10 C11 C16 -5.4(6)
O3 C10 C11 C12 0.1(6)
C2 C10 C11 C12 176.4(4)
C16 C11 C12 C13 -2.2(7)
C10 C11 C12 C13 176.1(4)
C11 C12 C13 C14 2.3(8)
C12 C13 C14 C15 -1.3(8)
C13 C14 C15 C16 0.3(9)
C14 C15 C16 C11 -0.3(8)
C12 C11 C16 C15 1.2(7)
C10 C11 C16 C15 -177.0(5)
C9 C8 C17 N3 128(10)
C3 C8 C17 N3 10(10)
C7 C8 C17 N3 -111(10)
C9 N2 C18 C23 -50.7(7)
C9 N2 C18 C19 137.8(5)
C23 C18 C19 C20 2.9(7)
N2 C18 C19 C20 174.9(4)
C18 C19 C20 C21 -2.0(6)
C24 O4 C21 C20 -8.4(7)
C24 O4 C21 C22 172.6(5)
C19 C20 C21 O4 -179.6(4)
C19 C20 C21 C22 -0.6(7)
O4 C21 C22 C23 -178.7(4)
C20 C21 C22 C23 2.2(7)
C21 C22 C23 C18 -1.2(7)
C19 C18 C23 C22 -1.3(6)
N2 C18 C23 C22 -172.7(4)
